data_2218095
loop_
_publ_author_name
'Xie, Bin'
'Zou, Li-Ke'
'He, Yi-Guo'
'Feng, Jian-Shen'
'Zhang, Xiu-Lan'

_publ_section_title
;(<i>meso</i>-5,5,7,12,12,14-Hexamethyl-1,4,8,11-tetraazacyclotetradecane)nickel(II)
 bis(<i>O</i>,<i>O</i>'-dibenzyl dithiophosphate)
;
_journal_coeditor_code DN2324
_journal_issue 5
_journal_name_full 'Acta Crystallographica Section E'
_journal_page_first m622
_journal_paper_doi 10.1107/S1600536808008398
_journal_volume 64
_journal_year 2008
_chemical_formula_iupac '[Ni (C16 H36 N4)] (C14 H14 O2 P S2)2'
_chemical_formula_moiety 'C16 H36 N4 Ni 2+, 2(C14 H14 O2 P S2 -)'
_chemical_formula_sum 'C44 H64 N4 Ni O4 P2 S4'
_chemical_formula_weight 961.88
_chemical_name_systematic
;
(<i>meso</i>-5,5,7,12,12,14-Hexamethyl-1,4,8,11-
tetraazacyclotetradecane)nickel(II)
bis(<i>O</i>,<i>O</i>'-dibenzyl dithiophosphate)
;
_space_group_IT_number 14
_symmetry_cell_setting monoclinic
_symmetry_space_group_name_Hall '-P 2ybc'
_symmetry_space_group_name_H-M 'P 1 21/c 1'
_atom_sites_solution_hydrogens geom
_atom_sites_solution_primary direct
_atom_sites_solution_secondary difmap
_audit_creation_method SHELXL-97
_cell_angle_alpha 90.00
_cell_angle_beta 103.11(3)
_cell_angle_gamma 90.00
_cell_formula_units_Z 2
_cell_length_a 16.371(5)
_cell_length_b 14.917(5)
_cell_length_c 9.964(4)
_cell_measurement_reflns_used 19
_cell_measurement_temperature 290(2)
_cell_measurement_theta_max 5.51
_cell_measurement_theta_min 4.39
_cell_volume 2369.9(15)
_computing_cell_refinement 'CAD-4 Software (Enraf--Nonius, 1989)'
_computing_data_collection 'CAD-4 Software (Enraf--Nonius, 1989)'
_computing_data_reduction 'XCAD4 (Harms & Wocadlo, 1995)'
_computing_molecular_graphics 'ORTEP-3 for Windows (Farrugia, 1997)'
_computing_publication_material 'SHELXL97 (Sheldrick, 2008)'
_computing_structure_refinement 'SHELXL97 (Sheldrick, 2008)'
_computing_structure_solution 'SHELXS97 (Sheldrick, 2008)'
_diffrn_ambient_temperature 290(2)
_diffrn_measured_fraction_theta_full 0.994
_diffrn_measured_fraction_theta_max 0.994
_diffrn_measurement_device_type 'Enraf--Nonius CAD-4'
_diffrn_measurement_method \w/2\q
_diffrn_radiation_monochromator graphite
_diffrn_radiation_source 'fine-focus sealed tube'
_diffrn_radiation_type MoK\a
_diffrn_radiation_wavelength 0.71073
_diffrn_reflns_av_R_equivalents 0.0210
_diffrn_reflns_av_sigmaI/netI 0.0544
_diffrn_reflns_limit_h_max 19
_diffrn_reflns_limit_h_min -7
_diffrn_reflns_limit_k_max 0
_diffrn_reflns_limit_k_min -18
_diffrn_reflns_limit_l_max 11
_diffrn_reflns_limit_l_min -12
_diffrn_reflns_number 5571
_diffrn_reflns_theta_full 25.52
_diffrn_reflns_theta_max 25.52
_diffrn_reflns_theta_min 1.28
_diffrn_standards_decay_% 1.085
_diffrn_standards_interval_count 300
_diffrn_standards_number 3
_exptl_absorpt_coefficient_mu 0.698
_exptl_absorpt_correction_T_max 0.7872
_exptl_absorpt_correction_T_min 0.7676
_exptl_absorpt_correction_type psi-scan
_exptl_absorpt_process_details '(North <i>et al.</i>,  1968)'
_exptl_crystal_colour red
_exptl_crystal_density_diffrn 1.348
_exptl_crystal_density_method 'not measured'
_exptl_crystal_description block
_exptl_crystal_F_000 1020
_exptl_crystal_size_max 0.40
_exptl_crystal_size_mid 0.38
_exptl_crystal_size_min 0.36
_refine_diff_density_max 0.521
_refine_diff_density_min -0.336
_refine_ls_extinction_method none
_refine_ls_goodness_of_fit_ref 1.010
_refine_ls_hydrogen_treatment constr
_refine_ls_matrix_type full
_refine_ls_number_parameters 275
_refine_ls_number_reflns 4393
_refine_ls_number_restraints 0
_refine_ls_restrained_S_all 1.010
_refine_ls_R_factor_all 0.0915
_refine_ls_R_factor_gt 0.0491
_refine_ls_shift/su_max 0.000
_refine_ls_shift/su_mean 0.000
_refine_ls_structure_factor_coef Fsqd
_refine_ls_weighting_details 'calc w=1/[\s^2^(Fo^2^)+(0.0689P)^2^] where P=(Fo^2^+2Fc^2^)/3'
_refine_ls_weighting_scheme calc
_refine_ls_wR_factor_gt 0.1146
_refine_ls_wR_factor_ref 0.1271
_reflns_number_gt 2880
_reflns_number_total 4393
_reflns_threshold_expression I>2\s(I)
_cod_data_source_file dn2324.cif
_cod_data_source_block I
_cod_original_sg_symbol_H-M 'P 21/c'
_cod_database_code 2218095
_cod_database_fobs_code 2218095

loop_
_symmetry_equiv_pos_as_xyz
'x, y, z'
'-x, y+1/2, -z+1/2'
'-x, -y, -z'
'x, -y-1/2, z-1/2'

loop_
_atom_site_type_symbol
_atom_site_label
_atom_site_fract_x
_atom_site_fract_y
_atom_site_fract_z
_atom_site_U_iso_or_equiv
_atom_site_adp_type
_atom_site_calc_flag
_atom_site_refinement_flags
_atom_site_occupancy
Ni Ni1 0.5000 0.5000 0.0000 0.02975(18) Uani d S 1
S S1 0.39590(6) 0.45749(7) 0.26928(12) 0.0569(3) Uani d . 1
S S2 0.28652(6) 0.64383(7) 0.13356(11) 0.0498(3) Uani d . 1
P P1 0.29136(6) 0.52753(7) 0.22790(10) 0.0406(3) Uani d . 1
O O1 0.26427(15) 0.53665(18) 0.3726(3) 0.0509(7) Uani d . 1
O O2 0.21601(15) 0.47114(17) 0.1325(3) 0.0521(7) Uani d . 1
N N1 0.57052(16) 0.53521(17) 0.1790(3) 0.0341(7) Uani d . 1
H H1 0.5357 0.5294 0.2379 0.041 Uiso calc R 1
N N2 0.55476(16) 0.38269(17) 0.0308(3) 0.0332(6) Uani d . 1
H H2 0.5975 0.3845 -0.0138 0.040 Uiso calc R 1
C C1 0.6346(2) 0.4648(2) 0.2251(4) 0.0543(12) Uani d . 1
H H1A 0.6539 0.4663 0.3245 0.065 Uiso calc R 1
H H1B 0.6824 0.4747 0.1844 0.065 Uiso calc R 1
C C2 0.5955(2) 0.3765(2) 0.1806(4) 0.0478(10) Uani d . 1
H H2A 0.5540 0.3619 0.2330 0.057 Uiso calc R 1
H H2B 0.6378 0.3298 0.1960 0.057 Uiso calc R 1
C C3 0.5074(2) 0.2981(2) -0.0165(3) 0.0353(8) Uani d . 1
H H3 0.4636 0.2913 0.0354 0.042 Uiso calc R 1
C C4 0.4652(2) 0.3050(2) -0.1675(4) 0.0397(9) Uani d . 1
H H4A 0.4439 0.2462 -0.1989 0.048 Uiso calc R 1
H H4B 0.5077 0.3204 -0.2174 0.048 Uiso calc R 1
C C5 0.5636(2) 0.2146(2) 0.0096(4) 0.0452(9) Uani d . 1
H H5A 0.6067 0.2194 -0.0413 0.068 Uiso calc R 1
H H5B 0.5304 0.1621 -0.0197 0.068 Uiso calc R 1
H H5C 0.5889 0.2101 0.1062 0.068 Uiso calc R 1
C C6 0.6063(2) 0.6282(2) 0.2081(4) 0.0359(8) Uani d . 1
C C7 0.6734(2) 0.6441(3) 0.1263(4) 0.0542(11) Uani d . 1
H H7A 0.6523 0.6262 0.0323 0.081 Uiso calc R 1
H H7B 0.7225 0.6096 0.1658 0.081 Uiso calc R 1
H H7C 0.6877 0.7066 0.1293 0.081 Uiso calc R 1
C C8 0.6443(2) 0.6385(3) 0.3636(4) 0.0543(11) Uani d . 1
H H8A 0.6602 0.6998 0.3838 0.081 Uiso calc R 1
H H8B 0.6928 0.6008 0.3896 0.081 Uiso calc R 1
H H8C 0.6035 0.6212 0.4144 0.081 Uiso calc R 1
C C9 0.1889(3) 0.5872(3) 0.3782(4) 0.0624(12) Uani d . 1
H H9A 0.1446 0.5736 0.2982 0.075 Uiso calc R 1
H H9B 0.2003 0.6510 0.3783 0.075 Uiso calc R 1
C C10 0.1620(2) 0.5621(3) 0.5064(4) 0.0511(10) Uani d . 1
C C11 0.1766(3) 0.6179(3) 0.6203(5) 0.0639(12) Uani d . 1
H H11 0.2020 0.6734 0.6175 0.077 Uiso calc R 1
C C12 0.1527(3) 0.5897(5) 0.7399(5) 0.0884(18) Uani d . 1
H H12 0.1623 0.6266 0.8171 0.106 Uiso calc R 1
C C13 0.1153(4) 0.5082(6) 0.7433(7) 0.103(2) Uani d . 1
H H13 0.0995 0.4899 0.8230 0.123 Uiso calc R 1
C C14 0.1010(4) 0.4537(5) 0.6318(8) 0.108(2) Uani d . 1
H H14 0.0759 0.3980 0.6349 0.130 Uiso calc R 1
C C15 0.1237(3) 0.4810(4) 0.5149(6) 0.0822(15) Uani d . 1
H H15 0.1130 0.4435 0.4383 0.099 Uiso calc R 1
C C16 0.2008(2) 0.3800(3) 0.1649(5) 0.0604(12) Uani d . 1
H H16A 0.1953 0.3756 0.2596 0.072 Uiso calc R 1
H H16B 0.2473 0.3425 0.1542 0.072 Uiso calc R 1
C C17 0.1214(2) 0.3495(2) 0.0688(4) 0.0472(10) Uani d . 1
C C18 0.0461(3) 0.3895(3) 0.0682(5) 0.0681(13) Uani d . 1
H H18 0.0439 0.4365 0.1287 0.082 Uiso calc R 1
C C19 -0.0272(3) 0.3613(4) -0.0213(5) 0.0795(16) Uani d . 1
H H19 -0.0781 0.3884 -0.0193 0.095 Uiso calc R 1
C C20 -0.0245(3) 0.2952(4) -0.1100(6) 0.0853(18) Uani d . 1
H H20 -0.0738 0.2751 -0.1682 0.102 Uiso calc R 1
C C21 0.0503(4) 0.2567(4) -0.1159(6) 0.108(2) Uani d . 1
H H21 0.0522 0.2126 -0.1811 0.130 Uiso calc R 1
C C22 0.1229(3) 0.2831(3) -0.0256(6) 0.0808(16) Uani d . 1
H H22 0.1734 0.2557 -0.0286 0.097 Uiso calc R 1

loop_
_atom_site_aniso_label
_atom_site_aniso_U_11
_atom_site_aniso_U_22
_atom_site_aniso_U_33
_atom_site_aniso_U_12
_atom_site_aniso_U_13
_atom_site_aniso_U_23
Ni1 0.0297(3) 0.0263(3) 0.0308(3) 0.0014(2) 0.0017(2) 0.0013(3)
S1 0.0404(5) 0.0557(6) 0.0758(8) 0.0085(5) 0.0157(5) 0.0121(6)
S2 0.0506(6) 0.0459(6) 0.0535(6) -0.0007(4) 0.0129(5) 0.0074(5)
P1 0.0349(5) 0.0421(5) 0.0440(6) -0.0003(4) 0.0070(4) 0.0019(4)
O1 0.0459(14) 0.0648(17) 0.0443(16) 0.0157(13) 0.0152(12) 0.0131(13)
O2 0.0455(14) 0.0413(14) 0.0633(18) -0.0079(11) -0.0011(13) 0.0018(13)
N1 0.0367(14) 0.0292(14) 0.0336(16) 0.0000(12) 0.0023(12) 0.0011(12)
N2 0.0332(14) 0.0297(15) 0.0358(16) 0.0036(11) 0.0059(12) 0.0022(12)
C1 0.052(2) 0.037(2) 0.059(3) 0.0101(17) -0.019(2) -0.0037(19)
C2 0.058(2) 0.035(2) 0.039(2) 0.0084(17) -0.0113(18) 0.0016(17)
C3 0.0396(18) 0.0274(16) 0.038(2) -0.0049(14) 0.0082(15) -0.0018(15)
C4 0.0458(19) 0.0307(18) 0.041(2) -0.0024(15) 0.0071(16) -0.0022(16)
C5 0.060(2) 0.0301(19) 0.044(2) 0.0053(16) 0.0098(18) 0.0000(17)
C6 0.0390(18) 0.0301(18) 0.037(2) -0.0041(14) 0.0046(15) -0.0051(15)
C7 0.041(2) 0.056(2) 0.065(3) -0.0041(18) 0.0109(19) 0.006(2)
C8 0.058(2) 0.050(2) 0.045(2) 0.0027(19) -0.0075(19) -0.0090(19)
C9 0.060(2) 0.075(3) 0.056(3) 0.025(2) 0.020(2) 0.014(2)
C10 0.044(2) 0.061(3) 0.050(3) 0.019(2) 0.0147(18) 0.011(2)
C11 0.058(3) 0.073(3) 0.060(3) 0.019(2) 0.012(2) -0.001(2)
C12 0.083(4) 0.128(5) 0.055(3) 0.050(4) 0.018(3) -0.003(3)
C13 0.097(4) 0.138(6) 0.091(5) 0.063(4) 0.061(4) 0.053(5)
C14 0.114(5) 0.089(5) 0.146(6) 0.021(4) 0.080(5) 0.043(5)
C15 0.095(4) 0.077(4) 0.086(4) -0.002(3) 0.043(3) 0.001(3)
C16 0.055(2) 0.039(2) 0.081(3) -0.0046(18) 0.004(2) 0.005(2)
C17 0.043(2) 0.038(2) 0.059(3) -0.0055(17) 0.0095(18) 0.0008(19)
C18 0.060(3) 0.079(3) 0.064(3) 0.020(2) 0.010(2) -0.016(3)
C19 0.043(2) 0.118(5) 0.076(4) 0.011(3) 0.009(2) 0.010(3)
C20 0.066(3) 0.060(3) 0.114(5) -0.018(3) -0.014(3) 0.002(3)
C21 0.113(5) 0.062(3) 0.126(5) 0.007(3) -0.023(4) -0.044(4)
C22 0.064(3) 0.062(3) 0.109(4) 0.012(2) 0.006(3) -0.021(3)

loop_
_atom_type_symbol
_atom_type_description
_atom_type_scat_dispersion_real
_atom_type_scat_dispersion_imag
_atom_type_scat_source
C C 0.0033 0.0016 'International Tables Vol C Tables 4.2.6.8 and 6.1.1.4'
H H 0.0000 0.0000 'International Tables Vol C Tables 4.2.6.8 and 6.1.1.4'
N N 0.0061 0.0033 'International Tables Vol C Tables 4.2.6.8 and 6.1.1.4'
O O 0.0106 0.0060 'International Tables Vol C Tables 4.2.6.8 and 6.1.1.4'
P P 0.1023 0.0942 'International Tables Vol C Tables 4.2.6.8 and 6.1.1.4'
S S 0.1246 0.1234 'International Tables Vol C Tables 4.2.6.8 and 6.1.1.4'
Ni Ni 0.3393 1.1124 'International Tables Vol C Tables 4.2.6.8 and 6.1.1.4'

loop_
_geom_angle_atom_site_label_1
_geom_angle_atom_site_label_2
_geom_angle_atom_site_label_3
_geom_angle_site_symmetry_1
_geom_angle_site_symmetry_3
_geom_angle
N2 Ni1 N1 . . 86.71(11)
N2 Ni1 N1 3_665 . 93.29(11)
O1 P1 O2 . . 104.07(15)
O1 P1 S2 . . 111.40(12)
O2 P1 S2 . . 103.65(11)
O1 P1 S1 . . 105.11(11)
O2 P1 S1 . . 111.05(11)
S2 P1 S1 . . 120.50(7)
C9 O1 P1 . . 119.1(2)
C16 O2 P1 . . 120.7(2)
C1 N1 C6 . . 112.0(2)
C1 N1 Ni1 . . 108.7(2)
C6 N1 Ni1 . . 122.9(2)
C1 N1 H1 . . 103.6
C6 N1 H1 . . 103.6
Ni1 N1 H1 . . 103.6
C2 N2 C3 . . 110.1(2)
C2 N2 Ni1 . . 107.3(2)
C3 N2 Ni1 . . 121.11(19)
C2 N2 H2 . . 105.8
C3 N2 H2 . . 105.8
Ni1 N2 H2 . . 105.8
N1 C1 C2 . . 108.0(3)
N1 C1 H1A . . 110.1
C2 C1 H1A . . 110.1
N1 C1 H1B . . 110.1
C2 C1 H1B . . 110.1
H1A C1 H1B . . 108.4
C1 C2 N2 . . 107.9(3)
C1 C2 H2A . . 110.1
N2 C2 H2A . . 110.1
C1 C2 H2B . . 110.1
N2 C2 H2B . . 110.1
H2A C2 H2B . . 108.4
N2 C3 C4 . . 110.0(3)
N2 C3 C5 . . 112.4(2)
C4 C3 C5 . . 110.3(3)
N2 C3 H3 . . 108.0
C4 C3 H3 . . 108.0
C5 C3 H3 . . 108.0
C3 C4 C6 . 3_665 117.4(3)
C3 C4 H4A . . 107.9
C6 C4 H4A 3_665 . 107.9
C3 C4 H4B . . 107.9
C6 C4 H4B 3_665 . 107.9
H4A C4 H4B . . 107.2
C3 C5 H5A . . 109.5
C3 C5 H5B . . 109.5
H5A C5 H5B . . 109.5
C3 C5 H5C . . 109.5
H5A C5 H5C . . 109.5
H5B C5 H5C . . 109.5
N1 C6 C4 . 3_665 108.0(2)
N1 C6 C7 . . 109.6(3)
C4 C6 C7 3_665 . 111.1(3)
N1 C6 C8 . . 109.6(3)
C4 C6 C8 3_665 . 108.3(3)
C7 C6 C8 . . 110.3(3)
C6 C7 H7A . . 109.5
C6 C7 H7B . . 109.5
H7A C7 H7B . . 109.5
C6 C7 H7C . . 109.5
H7A C7 H7C . . 109.5
H7B C7 H7C . . 109.5
C6 C8 H8A . . 109.5
C6 C8 H8B . . 109.5
H8A C8 H8B . . 109.5
C6 C8 H8C . . 109.5
H8A C8 H8C . . 109.5
H8B C8 H8C . . 109.5
O1 C9 C10 . . 108.6(3)
O1 C9 H9A . . 110.0
C10 C9 H9A . . 110.0
O1 C9 H9B . . 110.0
C10 C9 H9B . . 110.0
H9A C9 H9B . . 108.3
C15 C10 C11 . . 118.4(4)
C15 C10 C9 . . 120.1(4)
C11 C10 C9 . . 121.5(4)
C10 C11 C12 . . 119.2(5)
C10 C11 H11 . . 120.4
C12 C11 H11 . . 120.4
C13 C12 C11 . . 120.1(6)
C13 C12 H12 . . 119.9
C11 C12 H12 . . 119.9
C14 C13 C12 . . 120.6(6)
C14 C13 H13 . . 119.7
C12 C13 H13 . . 119.7
C13 C14 C15 . . 119.5(6)
C13 C14 H14 . . 120.2
C15 C14 H14 . . 120.2
C14 C15 C10 . . 122.2(6)
C14 C15 H15 . . 118.9
C10 C15 H15 . . 118.9
O2 C16 C17 . . 108.3(3)
O2 C16 H16A . . 110.0
C17 C16 H16A . . 110.0
O2 C16 H16B . . 110.0
C17 C16 H16B . . 110.0
H16A C16 H16B . . 108.4
C18 C17 C22 . . 118.0(4)
C18 C17 C16 . . 121.3(4)
C22 C17 C16 . . 120.6(4)
C17 C18 C19 . . 121.1(4)
C17 C18 H18 . . 119.4
C19 C18 H18 . . 119.4
C20 C19 C18 . . 119.8(5)
C20 C19 H19 . . 120.1
C18 C19 H19 . . 120.1
C19 C20 C21 . . 120.3(5)
C19 C20 H20 . . 119.8
C21 C20 H20 . . 119.8
C20 C21 C22 . . 120.1(5)
C20 C21 H21 . . 120.0
C22 C21 H21 . . 120.0
C17 C22 C21 . . 120.6(5)
C17 C22 H22 . . 119.7
C21 C22 H22 . . 119.7

loop_
_geom_bond_atom_site_label_1
_geom_bond_atom_site_label_2
_geom_bond_site_symmetry_2
_geom_bond_distance
Ni1 N2 . 1.958(3)
Ni1 N1 . 1.963(3)
S1 P1 . 1.9674(14)
S2 P1 . 1.9661(15)
P1 O1 . 1.608(3)
P1 O2 . 1.613(3)
O1 C9 . 1.459(4)
O2 C16 . 1.432(4)
N1 C1 . 1.482(4)
N1 C6 . 1.509(4)
N1 H1 . 0.9100
N2 C2 . 1.493(4)
N2 C3 . 1.501(4)
N2 H2 . 0.9100
C1 C2 . 1.488(5)
C1 H1A . 0.9700
C1 H1B . 0.9700
C2 H2A . 0.9700
C2 H2B . 0.9700
C3 C4 . 1.510(4)
C3 C5 . 1.535(4)
C3 H3 . 0.9800
C4 C6 3_665 1.520(4)
C4 H4A . 0.9700
C4 H4B . 0.9700
C5 H5A . 0.9600
C5 H5B . 0.9600
C5 H5C . 0.9600
C6 C4 3_665 1.520(4)
C6 C7 . 1.528(5)
C6 C8 . 1.541(5)
C7 H7A . 0.9600
C7 H7B . 0.9600
C7 H7C . 0.9600
C8 H8A . 0.9600
C8 H8B . 0.9600
C8 H8C . 0.9600
C9 C10 . 1.490(6)
C9 H9A . 0.9700
C9 H9B . 0.9700
C10 C15 . 1.374(7)
C10 C11 . 1.385(6)
C11 C12 . 1.400(7)
C11 H11 . 0.9300
C12 C13 . 1.366(9)
C12 H12 . 0.9300
C13 C14 . 1.354(9)
C13 H13 . 0.9300
C14 C15 . 1.363(8)
C14 H14 . 0.9300
C15 H15 . 0.9300
C16 C17 . 1.500(5)
C16 H16A . 0.9700
C16 H16B . 0.9700
C17 C18 . 1.369(5)
C17 C22 . 1.370(6)
C18 C19 . 1.388(6)
C18 H18 . 0.9300
C19 C20 . 1.332(7)
C19 H19 . 0.9300
C20 C21 . 1.366(7)
C20 H20 . 0.9300
C21 C22 . 1.376(6)
C21 H21 . 0.9300
C22 H22 . 0.9300

loop_
_geom_hbond_atom_site_label_D
_geom_hbond_atom_site_label_H
_geom_hbond_atom_site_label_A
_geom_hbond_site_symmetry_A
_geom_hbond_distance_DH
_geom_hbond_distance_HA
_geom_hbond_distance_DA
_geom_hbond_angle_DHA
N1 H1 S1 . 0.91 2.61 3.390(3) 144.1
N2 H2 S2 3_665 0.91 2.50 3.394(3) 168.5
